data_4517849
loop_
_publ_author_name
'Li, Ya'
'Zhang, Pan'
'Liu, Yue-Jin'
'Yu, Zhi-Xiang'
'Shi, Bing-Feng'

_publ_section_title
;
 Remote \g-C(sp3)--H Alkylation of Aliphatic Carboxamides via an
 Unexpected Regiodetermining Pd Migration Process: Reaction Development
 and Mechanistic Study
;
_journal_name_full 'ACS Catalysis'
_journal_page_first 8212
_journal_page_last 8222
_journal_paper_doi 10.1021/acscatal.0c02025
_journal_year 2020
_chemical_formula_moiety 'C17 H19 N3 O Pd, H2 O, C2 H3 N'
_chemical_formula_sum 'C19 H24 N4 O2 Pd'
_chemical_formula_weight 446.82
_space_group_crystal_system monoclinic
_space_group_IT_number 14
_space_group_name_Hall '-P 2yn'
_space_group_name_H-M_alt 'P 1 21/n 1'
_atom_sites_solution_hydrogens mixed
_atom_sites_solution_primary dual
_audit_creation_date 2018-05-29
_audit_creation_method
;
Olex2 1.2
(compiled 2018.05.18 svn.r3508 for OlexSys, GUI svn.r5497)
;
_cell_angle_alpha 90
_cell_angle_beta 92.295(7)
_cell_angle_gamma 90
_cell_formula_units_Z 4
_cell_length_a 14.1106(10)
_cell_length_b 6.7889(5)
_cell_length_c 20.7976(17)
_cell_measurement_reflns_used 1985
_cell_measurement_temperature 293(2)
_cell_measurement_theta_max 29.4233
_cell_measurement_theta_min 2.9945
_cell_volume 1990.7(3)
_computing_cell_refinement
;
CrysAlisPro, Agilent Technologies,
Version 1.171.35.11 (release 16-05-2011 CrysAlis171 .NET)
(compiled May 16 2011,17:55:39)
;
_computing_data_collection
;
CrysAlisPro, Agilent Technologies,
Version 1.171.35.11 (release 16-05-2011 CrysAlis171 .NET)
(compiled May 16 2011,17:55:39)
;
_computing_data_reduction
;
CrysAlisPro, Agilent Technologies,
Version 1.171.35.11 (release 16-05-2011 CrysAlis171 .NET)
(compiled May 16 2011,17:55:39)
;
_computing_molecular_graphics 'Olex2 (Dolomanov et al., 2009)'
_computing_publication_material 'Olex2 (Dolomanov et al., 2009)'
_computing_structure_refinement 'ShelXL (Sheldrick, 2015)'
_computing_structure_solution 'ShelXT (Sheldrick, 2015)'
_diffrn_ambient_temperature 293.15
_diffrn_detector_area_resol_mean 10.3592
_diffrn_measured_fraction_theta_full 0.998
_diffrn_measured_fraction_theta_max 0.998
_diffrn_measurement_details
;
#__ type_ start__ end____ width___ exp.time_
  1 omega  -50.00   30.00   1.0000    2.0000
omega____ theta____ kappa____ phi______ frames
    -      -11.4683   93.0000  -56.0000 80

#__ type_ start__ end____ width___ exp.time_
  2 omega  -87.00   19.00   1.0000    2.0000
omega____ theta____ kappa____ phi______ frames
    -      -11.4683  -77.0000 -180.0000 106
;
_diffrn_measurement_device_type 'Xcalibur, Atlas, Gemini ultra'
_diffrn_measurement_method '\w scans'
_diffrn_orient_matrix_UB_11 0.0475277000
_diffrn_orient_matrix_UB_12 -0.0081856000
_diffrn_orient_matrix_UB_13 0.0121297000
_diffrn_orient_matrix_UB_21 0.0162176000
_diffrn_orient_matrix_UB_22 0.0398862000
_diffrn_orient_matrix_UB_23 -0.0291162000
_diffrn_orient_matrix_UB_31 -0.0026826000
_diffrn_orient_matrix_UB_32 0.0962004000
_diffrn_orient_matrix_UB_33 0.0130891000
_diffrn_radiation_monochromator graphite
_diffrn_radiation_type MoK\a
_diffrn_radiation_wavelength 0.71073
_diffrn_reflns_av_R_equivalents 0.0407
_diffrn_reflns_av_unetI/netI 0.0596
_diffrn_reflns_Laue_measured_fraction_full 0.998
_diffrn_reflns_Laue_measured_fraction_max 0.998
_diffrn_reflns_limit_h_max 17
_diffrn_reflns_limit_h_min -13
_diffrn_reflns_limit_k_max 7
_diffrn_reflns_limit_k_min -8
_diffrn_reflns_limit_l_max 25
_diffrn_reflns_limit_l_min -22
_diffrn_reflns_number 8006
_diffrn_reflns_point_group_measured_fraction_full 0.998
_diffrn_reflns_point_group_measured_fraction_max 0.998
_diffrn_reflns_theta_full 25.242
_diffrn_reflns_theta_max 25.349
_diffrn_reflns_theta_min 3.157
_diffrn_source 'Enhance (Mo) X-ray Source'
_exptl_absorpt_coefficient_mu 0.952
_exptl_absorpt_correction_T_max 1.00000
_exptl_absorpt_correction_T_min 0.85732
_exptl_absorpt_correction_type multi-scan
_exptl_absorpt_process_details
;
CrysAlisPro, Agilent Technologies,
Version 1.171.35.11 (release 16-05-2011 CrysAlis171 .NET)
(compiled May 16 2011,17:55:39)
Empirical absorption correction using spherical harmonics,
 implemented in SCALE3 ABSPACK scaling algorithm.
;
_exptl_crystal_colour yellow
_exptl_crystal_colour_primary yellow
_exptl_crystal_density_diffrn 1.491
_exptl_crystal_description plate
_exptl_crystal_F_000 912
_exptl_crystal_size_max 0.43
_exptl_crystal_size_mid 0.28
_exptl_crystal_size_min 0.12
_refine_diff_density_max 0.366
_refine_diff_density_min -0.665
_refine_diff_density_rms 0.096
_refine_ls_extinction_method none
_refine_ls_goodness_of_fit_ref 1.058
_refine_ls_hydrogen_treatment mixed
_refine_ls_matrix_type full
_refine_ls_number_parameters 245
_refine_ls_number_reflns 3625
_refine_ls_number_restraints 1
_refine_ls_restrained_S_all 1.057
_refine_ls_R_factor_all 0.0572
_refine_ls_R_factor_gt 0.0383
_refine_ls_shift/su_max 0.002
_refine_ls_shift/su_mean 0.000
_refine_ls_structure_factor_coef Fsqd
_refine_ls_weighting_details 'w=1/[\s^2^(Fo^2^)+(0.0331P)^2^] where P=(Fo^2^+2Fc^2^)/3'
_refine_ls_weighting_scheme calc
_refine_ls_wR_factor_gt 0.0777
_refine_ls_wR_factor_ref 0.0893
_reflns_Friedel_coverage 0.000
_reflns_number_gt 2826
_reflns_number_total 3625
_reflns_threshold_expression 'I > 2\s(I)'
_cod_data_source_file cs0c02025_si_002.cif
_cod_data_source_block 180529_ly_6_41
_cod_depositor_comments 'Adding full bibliography for 4517848--4517849.cif.'
_cod_database_code 4517849
_shelx_shelxl_version_number 2016/6
_chemical_oxdiff_formula 'c h n o pd'
_shelx_space_group_comment
;
The symmetry employed for this shelxl refinement is uniquely defined
by the following loop, which should always be used as a source of
symmetry information in preference to the above space-group names.
They are only intended as comments.
;
_shelx_estimated_absorpt_t_max 0.894
_shelx_estimated_absorpt_t_min 0.685
_reflns_odcompleteness_completeness 99.59
_reflns_odcompleteness_iscentric 1
_reflns_odcompleteness_theta 26.32
_olex2_refinement_description
;
1. Fixed Uiso
 At 1.2 times of:
  All C(H) groups, All C(H,H) groups
 At 1.5 times of:
  All C(H,H,H) groups, All N(H) groups, All O(H) groups
2. Restrained distances
 O2-H2B
 0.85 with sigma of 0.02
3.a Free rotating group:
 O2(H2A)
3.b Secondary CH2 refined with riding coordinates:
 C11(H11A,H11B), C13(H13A,H13B)
3.c Aromatic/amide H refined with riding coordinates:
 C1(H1), C2(H2), C3(H3), C7(H7), C8(H8), C9(H9)
3.d Idealised Me refined as rotating group:
 C14(H14A,H14B,H14C), C15(H15A,H15B,H15C), C17(H17A,H17B,H17C), C19(H19A,H19B,
 H19C)
;
_olex2_submission_special_instructions 'No special instructions were received'

loop_
_space_group_symop_operation_xyz
'x, y, z'
'-x+1/2, y+1/2, -z+1/2'
'-x, -y, -z'
'x-1/2, -y-1/2, z-1/2'

loop_
_atom_site_label
_atom_site_type_symbol
_atom_site_fract_x
_atom_site_fract_y
_atom_site_fract_z
_atom_site_U_iso_or_equiv
_atom_site_adp_type
_atom_site_occupancy
_atom_site_site_symmetry_order
_atom_site_calc_flag
_atom_site_refinement_flags_posn
_atom_site_refinement_flags_adp
_atom_site_refinement_flags_occupancy
_atom_site_disorder_assembly
_atom_site_disorder_group
Pd1 Pd 0.62402(2) 0.21110(4) 0.61838(2) 0.03328(13) Uani 1 1 d . . . . .
O1 O 0.84519(19) 0.4645(5) 0.52139(14) 0.0549(8) Uani 1 1 d . . . . .
N1 N 0.5255(2) 0.2426(4) 0.53967(16) 0.0349(8) Uani 1 1 d . . . . .
N2 N 0.7143(2) 0.2858(4) 0.54867(15) 0.0344(7) Uani 1 1 d . . . . .
N3 N 0.5292(2) 0.1620(5) 0.68596(17) 0.0449(9) Uani 1 1 d . . . . .
C1 C 0.4312(3) 0.2250(5) 0.5384(2) 0.0426(10) Uani 1 1 d . . . . .
H1 H 0.401434 0.203600 0.576882 0.051 Uiso 1 1 calc R . . . .
C2 C 0.3758(3) 0.2376(6) 0.4817(3) 0.0504(12) Uani 1 1 d . . . . .
H2 H 0.310208 0.225031 0.482623 0.060 Uiso 1 1 calc R . . . .
C3 C 0.4173(3) 0.2679(6) 0.4255(2) 0.0483(11) Uani 1 1 d . . . . .
H3 H 0.380492 0.276638 0.387550 0.058 Uiso 1 1 calc R . . . .
C4 C 0.5173(3) 0.2867(5) 0.4242(2) 0.0383(10) Uani 1 1 d . . . . .
C5 C 0.5689(3) 0.2756(5) 0.48321(19) 0.0340(9) Uani 1 1 d . . . . .
C6 C 0.6698(3) 0.2982(5) 0.48712(19) 0.0361(9) Uani 1 1 d . . . . .
C7 C 0.7131(3) 0.3241(6) 0.4293(2) 0.0493(11) Uani 1 1 d . . . . .
H7 H 0.778784 0.335353 0.429624 0.059 Uiso 1 1 calc R . . . .
C8 C 0.6622(4) 0.3340(7) 0.3703(2) 0.0606(13) Uani 1 1 d . . . . .
H8 H 0.694431 0.352755 0.332633 0.073 Uiso 1 1 calc R . . . .
C9 C 0.5660(3) 0.3167(6) 0.3674(2) 0.0536(12) Uani 1 1 d . . . . .
H9 H 0.532698 0.324572 0.327981 0.064 Uiso 1 1 calc R . . . .
C10 C 0.8010(3) 0.3650(6) 0.56116(19) 0.0378(9) Uani 1 1 d . . . . .
C11 C 0.8476(3) 0.3387(6) 0.6269(2) 0.0474(11) Uani 1 1 d . . . . .
H11A H 0.831231 0.452411 0.652434 0.057 Uiso 1 1 calc R . . . .
H11B H 0.915626 0.343215 0.621975 0.057 Uiso 1 1 calc R . . . .
C12 C 0.8265(3) 0.1557(6) 0.66632(19) 0.0372(9) Uani 1 1 d . . . . .
C13 C 0.7253(3) 0.1656(6) 0.6877(2) 0.0443(10) Uani 1 1 d . . . . .
H13A H 0.721304 0.270497 0.719112 0.053 Uiso 1 1 calc R . . . .
H13B H 0.711209 0.043128 0.709331 0.053 Uiso 1 1 calc R . . . .
C14 C 0.8424(3) -0.0323(6) 0.6282(2) 0.0609(13) Uani 1 1 d . . . . .
H14A H 0.832734 -0.144599 0.655181 0.091 Uiso 1 1 calc GR . . . .
H14B H 0.906093 -0.033788 0.613584 0.091 Uiso 1 1 calc GR . . . .
H14C H 0.798464 -0.036817 0.591766 0.091 Uiso 1 1 calc GR . . . .
C15 C 0.8951(3) 0.1535(7) 0.7254(2) 0.0536(12) Uani 1 1 d . . . . .
H15A H 0.888325 0.273430 0.749255 0.080 Uiso 1 1 calc GR . . . .
H15B H 0.959022 0.142564 0.711681 0.080 Uiso 1 1 calc GR . . . .
H15C H 0.880854 0.043243 0.752247 0.080 Uiso 1 1 calc GR . . . .
C16 C 0.4749(3) 0.1466(7) 0.7239(2) 0.0514(11) Uani 1 1 d . . . . .
C17 C 0.4051(4) 0.1258(10) 0.7731(3) 0.094(2) Uani 1 1 d . . . . .
H17A H 0.365580 0.013627 0.763480 0.141 Uiso 1 1 calc GR . . . .
H17B H 0.366550 0.242282 0.774011 0.141 Uiso 1 1 calc GR . . . .
H17C H 0.437003 0.107835 0.814325 0.141 Uiso 1 1 calc GR . . . .
O2 O 1.0187(3) 0.6595(7) 0.5674(2) 0.0855(12) Uani 1 1 d D . . . .
H2A H 1.055638 0.621269 0.538597 0.128 Uiso 1 1 d G . . . .
N4 N 0.8155(7) -0.1394(15) 0.3166(4) 0.177(4) Uani 1 1 d . . . . .
H2B H 0.972(5) 0.592(14) 0.553(5) 0.266 Uiso 1 1 d DR . . . .
C18 C 0.8392(6) -0.1312(11) 0.3681(5) 0.102(2) Uani 1 1 d . . . . .
C19 C 0.8727(5) -0.1192(10) 0.4339(4) 0.103(2) Uani 1 1 d . . . . .
H19A H 0.919359 -0.016600 0.438403 0.154 Uiso 1 1 calc GR . . . .
H19B H 0.900765 -0.242639 0.446765 0.154 Uiso 1 1 calc GR . . . .
H19C H 0.820612 -0.090341 0.460640 0.154 Uiso 1 1 calc GR . . . .

loop_
_atom_site_aniso_label
_atom_site_aniso_U_11
_atom_site_aniso_U_22
_atom_site_aniso_U_33
_atom_site_aniso_U_23
_atom_site_aniso_U_13
_atom_site_aniso_U_12
Pd1 0.02806(19) 0.0368(2) 0.0348(2) 0.00102(14) -0.00119(13) -0.00121(13)
O1 0.0392(17) 0.082(2) 0.0435(18) 0.0120(16) 0.0023(14) -0.0194(15)
N1 0.0308(18) 0.0321(18) 0.041(2) -0.0009(15) -0.0062(15) 0.0005(13)
N2 0.0281(17) 0.0396(18) 0.0351(19) 0.0038(15) -0.0049(14) -0.0008(14)
N3 0.036(2) 0.057(2) 0.042(2) 0.0037(18) 0.0051(18) 0.0001(17)
C1 0.036(2) 0.037(2) 0.055(3) -0.003(2) -0.002(2) -0.0021(18)
C2 0.034(2) 0.039(2) 0.077(4) -0.005(2) -0.018(2) -0.0020(18)
C3 0.045(3) 0.043(2) 0.054(3) -0.002(2) -0.026(2) -0.001(2)
C4 0.044(2) 0.030(2) 0.040(2) -0.0046(19) -0.010(2) 0.0033(18)
C5 0.038(2) 0.0257(19) 0.037(2) -0.0036(17) -0.0077(18) 0.0039(17)
C6 0.034(2) 0.037(2) 0.036(2) -0.0010(18) -0.0040(18) 0.0033(18)
C7 0.039(2) 0.066(3) 0.042(3) -0.002(2) -0.001(2) 0.004(2)
C8 0.064(3) 0.085(4) 0.032(3) -0.003(2) -0.006(2) 0.003(3)
C9 0.063(3) 0.062(3) 0.035(3) -0.005(2) -0.014(2) 0.004(2)
C10 0.031(2) 0.043(2) 0.039(2) -0.002(2) 0.0006(19) -0.0013(19)
C11 0.039(2) 0.054(3) 0.048(3) 0.009(2) -0.014(2) -0.012(2)
C12 0.032(2) 0.047(2) 0.032(2) 0.0001(19) -0.0087(17) -0.0005(18)
C13 0.038(2) 0.060(3) 0.035(2) 0.002(2) -0.0057(19) -0.001(2)
C14 0.056(3) 0.057(3) 0.068(3) -0.011(3) -0.017(3) 0.013(2)
C15 0.045(3) 0.062(3) 0.052(3) 0.004(2) -0.018(2) -0.002(2)
C16 0.043(3) 0.067(3) 0.045(3) 0.005(2) 0.008(2) -0.002(2)
C17 0.077(4) 0.140(5) 0.067(4) 0.019(4) 0.040(3) 0.004(4)
O2 0.066(3) 0.108(3) 0.082(3) -0.032(2) 0.008(2) -0.019(2)
N4 0.185(8) 0.213(9) 0.131(7) -0.032(7) -0.039(7) 0.036(7)
C18 0.101(5) 0.084(4) 0.121(7) -0.003(5) -0.003(5) 0.015(4)
C19 0.113(5) 0.097(5) 0.099(6) 0.022(4) 0.022(5) -0.002(4)

loop_
_atom_type_symbol
_atom_type_description
_atom_type_scat_dispersion_real
_atom_type_scat_dispersion_imag
_atom_type_scat_source
C C 0.0033 0.0016 'International Tables Vol C Tables 4.2.6.8 and 6.1.1.4'
H H 0.0000 0.0000 'International Tables Vol C Tables 4.2.6.8 and 6.1.1.4'
N N 0.0061 0.0033 'International Tables Vol C Tables 4.2.6.8 and 6.1.1.4'
O O 0.0106 0.0060 'International Tables Vol C Tables 4.2.6.8 and 6.1.1.4'
Pd Pd -0.9988 1.0072 'International Tables Vol C Tables 4.2.6.8 and 6.1.1.4'

loop_
_geom_angle_atom_site_label_1
_geom_angle_atom_site_label_2
_geom_angle_atom_site_label_3
_geom_angle
_geom_angle_site_symmetry_1
_geom_angle_site_symmetry_3
_geom_angle_publ_flag
N2 Pd1 N1 80.46(12) . . ?
N3 Pd1 N1 97.06(13) . . ?
N3 Pd1 N2 174.68(12) . . ?
N3 Pd1 C13 86.96(15) . . ?
C13 Pd1 N1 174.54(14) . . ?
C13 Pd1 N2 95.83(14) . . ?
C1 N1 Pd1 129.0(3) . . ?
C1 N1 C5 118.6(4) . . ?
C5 N1 Pd1 112.3(3) . . ?
C6 N2 Pd1 113.2(2) . . ?
C10 N2 Pd1 123.4(3) . . ?
C10 N2 C6 121.3(3) . . ?
C16 N3 Pd1 175.7(4) . . ?
N1 C1 H1 118.8 . . ?
N1 C1 C2 122.5(4) . . ?
C2 C1 H1 118.8 . . ?
C1 C2 H2 120.1 . . ?
C3 C2 C1 119.7(4) . . ?
C3 C2 H2 120.1 . . ?
C2 C3 H3 120.0 . . ?
C2 C3 C4 120.0(4) . . ?
C4 C3 H3 120.0 . . ?
C5 C4 C3 117.3(4) . . ?
C5 C4 C9 119.3(4) . . ?
C9 C4 C3 123.4(4) . . ?
N1 C5 C4 121.8(4) . . ?
N1 C5 C6 116.6(3) . . ?
C4 C5 C6 121.6(4) . . ?
N2 C6 C5 116.9(3) . . ?
C7 C6 N2 127.1(4) . . ?
C7 C6 C5 116.0(4) . . ?
C6 C7 H7 118.6 . . ?
C6 C7 C8 122.7(4) . . ?
C8 C7 H7 118.6 . . ?
C7 C8 H8 119.6 . . ?
C9 C8 C7 120.7(4) . . ?
C9 C8 H8 119.6 . . ?
C4 C9 H9 120.1 . . ?
C8 C9 C4 119.7(4) . . ?
C8 C9 H9 120.1 . . ?
O1 C10 N2 123.9(4) . . ?
O1 C10 C11 117.0(3) . . ?
N2 C10 C11 119.1(3) . . ?
C10 C11 H11A 107.4 . . ?
C10 C11 H11B 107.4 . . ?
C10 C11 C12 119.9(3) . . ?
H11A C11 H11B 106.9 . . ?
C12 C11 H11A 107.4 . . ?
C12 C11 H11B 107.4 . . ?
C11 C12 C15 107.9(3) . . ?
C13 C12 C11 109.2(3) . . ?
C13 C12 C14 110.5(3) . . ?
C13 C12 C15 109.8(3) . . ?
C14 C12 C11 111.5(4) . . ?
C14 C12 C15 107.9(3) . . ?
Pd1 C13 H13A 108.1 . . ?
Pd1 C13 H13B 108.1 . . ?
C12 C13 Pd1 116.6(3) . . ?
C12 C13 H13A 108.1 . . ?
C12 C13 H13B 108.1 . . ?
H13A C13 H13B 107.3 . . ?
C12 C14 H14A 109.5 . . ?
C12 C14 H14B 109.5 . . ?
C12 C14 H14C 109.5 . . ?
H14A C14 H14B 109.5 . . ?
H14A C14 H14C 109.5 . . ?
H14B C14 H14C 109.5 . . ?
C12 C15 H15A 109.5 . . ?
C12 C15 H15B 109.5 . . ?
C12 C15 H15C 109.5 . . ?
H15A C15 H15B 109.5 . . ?
H15A C15 H15C 109.5 . . ?
H15B C15 H15C 109.5 . . ?
N3 C16 C17 179.6(6) . . ?
C16 C17 H17A 109.5 . . ?
C16 C17 H17B 109.5 . . ?
C16 C17 H17C 109.5 . . ?
H17A C17 H17B 109.5 . . ?
H17A C17 H17C 109.5 . . ?
H17B C17 H17C 109.5 . . ?
H2A O2 H2B 94.3 . . ?
N4 C18 C19 178.2(10) . . ?
C18 C19 H19A 109.5 . . ?
C18 C19 H19B 109.5 . . ?
C18 C19 H19C 109.5 . . ?
H19A C19 H19B 109.5 . . ?
H19A C19 H19C 109.5 . . ?
H19B C19 H19C 109.5 . . ?

loop_
_geom_bond_atom_site_label_1
_geom_bond_atom_site_label_2
_geom_bond_distance
_geom_bond_site_symmetry_2
_geom_bond_publ_flag
Pd1 N1 2.116(3) . ?
Pd1 N2 2.032(3) . ?
Pd1 N3 2.007(3) . ?
Pd1 C13 2.012(4) . ?
O1 C10 1.253(4) . ?
N1 C1 1.335(5) . ?
N1 C5 1.364(5) . ?
N2 C6 1.406(5) . ?
N2 C10 1.352(5) . ?
N3 C16 1.127(5) . ?
C1 H1 0.9300 . ?
C1 C2 1.392(6) . ?
C2 H2 0.9300 . ?
C2 C3 1.343(7) . ?
C3 H3 0.9300 . ?
C3 C4 1.418(6) . ?
C4 C5 1.404(5) . ?
C4 C9 1.405(6) . ?
C5 C6 1.431(5) . ?
C6 C7 1.382(6) . ?
C7 H7 0.9300 . ?
C7 C8 1.398(6) . ?
C8 H8 0.9300 . ?
C8 C9 1.361(6) . ?
C9 H9 0.9300 . ?
C10 C11 1.504(5) . ?
C11 H11A 0.9700 . ?
C11 H11B 0.9700 . ?
C11 C12 1.525(6) . ?
C12 C13 1.513(5) . ?
C12 C14 1.524(6) . ?
C12 C15 1.534(5) . ?
C13 H13A 0.9700 . ?
C13 H13B 0.9700 . ?
C14 H14A 0.9600 . ?
C14 H14B 0.9600 . ?
C14 H14C 0.9600 . ?
C15 H15A 0.9600 . ?
C15 H15B 0.9600 . ?
C15 H15C 0.9600 . ?
C16 C17 1.456(6) . ?
C17 H17A 0.9600 . ?
C17 H17B 0.9600 . ?
C17 H17C 0.9600 . ?
O2 H2A 0.8502 . ?
O2 H2B 0.85(2) . ?
N4 C18 1.110(10) . ?
C18 C19 1.432(10) . ?
C19 H19A 0.9600 . ?
C19 H19B 0.9600 . ?
C19 H19C 0.9600 . ?
